data_7157711
loop_
_publ_author_name
'Chang, Fang-Rong'
'Wang, Shih-Wei'
'Chen, Shu-Rong'
'Lee, Ching-Ying'
'Sheu, Jyh-Horng'
'Cheng, Yuan-Bin'

_publ_section_title
;
 Aleuritin, a novel dinor-diterpenoid from the twigs of <i>Aleurites
 moluccanus</i> with an anti-lymphangiogenic effect.
;
_journal_issue 39
_journal_name_full 'Organic &amp; biomolecular chemistry'
_journal_page_first 7892
_journal_page_last 7898
_journal_paper_doi 10.1039/d0ob01527j
_journal_volume 18
_journal_year 2020
_chemical_compound_source 'Aleurites moluccanus'
_chemical_formula_sum 'C18 H24 O3'
_chemical_formula_weight 288.37
_chemical_name_systematic rel-(5\b,8\a,10\a)-8-hydroxy-13-methylpodocarpa-9(11),13-diene-3,12-dione
_space_group_crystal_system orthorhombic
_space_group_IT_number 19
_space_group_name_Hall 'P 2ac 2ab'
_space_group_name_H-M_alt 'P 21 21 21'
_atom_sites_solution_hydrogens mixed
_audit_block_doi 10.5517/ccdc.csd.cc25y3bl
_audit_creation_method SHELXL-2018/3
_audit_update_record
;
2020-08-18 deposited with the CCDC.	2020-09-21 downloaded from the CCDC.
;
_cell_angle_alpha 90
_cell_angle_beta 90
_cell_angle_gamma 90
_cell_formula_units_Z 4
_cell_length_a 7.0307(10)
_cell_length_b 8.6660(10)
_cell_length_c 25.171(5)
_cell_measurement_reflns_used 607
_cell_measurement_temperature 150(2)
_cell_measurement_theta_max 75.0170
_cell_measurement_theta_min 5.3830
_cell_volume 1533.6(4)
_computing_cell_refinement 'CrysAlisPro 1.171.38.41 (Rigaku OD, 2015)'
_computing_data_collection 'CrysAlisPro 1.171.38.41 (Rigaku OD, 2015)'
_computing_data_reduction 'CrysAlisPro 1.171.38.41 (Rigaku OD, 2015)'
_computing_structure_refinement 'SHELXL-2018/3 (Sheldrick, 2018)'
_diffrn_ambient_temperature 150(2)
_diffrn_detector_area_resol_mean 10.2496
_diffrn_measured_fraction_theta_full 0.999
_diffrn_measured_fraction_theta_max 0.999
_diffrn_measurement_device_type 'Xcalibur, Atlas, Gemini'
_diffrn_measurement_method '\w scans'
_diffrn_radiation_type CuK\a
_diffrn_radiation_wavelength 1.54178
_diffrn_reflns_av_R_equivalents 0.0571
_diffrn_reflns_av_unetI/netI 0.0986
_diffrn_reflns_Laue_measured_fraction_full 0.999
_diffrn_reflns_Laue_measured_fraction_max 0.999
_diffrn_reflns_limit_h_max 8
_diffrn_reflns_limit_h_min -7
_diffrn_reflns_limit_k_max 10
_diffrn_reflns_limit_k_min -10
_diffrn_reflns_limit_l_max 30
_diffrn_reflns_limit_l_min -28
_diffrn_reflns_number 4095
_diffrn_reflns_point_group_measured_fraction_full 0.936
_diffrn_reflns_point_group_measured_fraction_max 0.935
_diffrn_reflns_theta_full 67.679
_diffrn_reflns_theta_max 67.965
_diffrn_reflns_theta_min 5.398
_diffrn_source 'fine-focus sealed X-ray tube'
_exptl_absorpt_coefficient_mu 0.664
_exptl_absorpt_correction_T_max 1.00000
_exptl_absorpt_correction_T_min 0.80613
_exptl_absorpt_correction_type multi-scan
_exptl_absorpt_process_details
; 
CrysAlisPro 1.171.38.41 (Rigaku Oxford Diffraction, 2015) 
Empirical absorption correction using spherical harmonics, 
 implemented in SCALE3 ABSPACK scaling algorithm. 
;
_exptl_crystal_density_diffrn 1.249
_exptl_crystal_description plate
_exptl_crystal_F_000 624
_exptl_crystal_recrystallization_method 'Re-crystallisation from solvent'
_exptl_crystal_size_max 0.25
_exptl_crystal_size_mid 0.20
_exptl_crystal_size_min 0.15
_refine_diff_density_max 0.263
_refine_diff_density_min -0.288
_refine_diff_density_rms 0.066
_refine_ls_abs_structure_details
; 
 Flack x determined using 352 quotients [(I+)-(I-)]/[(I+)+(I-)] 
 (Parsons, Flack and Wagner, Acta Cryst. B69 (2013) 249-259). 
;
_refine_ls_abs_structure_Flack 0.0(4)
_refine_ls_extinction_method none
_refine_ls_goodness_of_fit_ref 1.079
_refine_ls_hydrogen_treatment mixed
_refine_ls_matrix_type full
_refine_ls_number_parameters 194
_refine_ls_number_reflns 2626
_refine_ls_number_restraints 0
_refine_ls_restrained_S_all 1.079
_refine_ls_R_factor_all 0.1349
_refine_ls_R_factor_gt 0.0728
_refine_ls_shift/su_max 0.001
_refine_ls_shift/su_mean 0.000
_refine_ls_structure_factor_coef Fsqd
_refine_ls_weighting_details 'w=1/[\s^2^(Fo^2^)+(0.0891P)^2^] where P=(Fo^2^+2Fc^2^)/3'
_refine_ls_weighting_scheme calc
_refine_ls_wR_factor_gt 0.1698
_refine_ls_wR_factor_ref 0.2208
_reflns_Friedel_coverage 0.590
_reflns_Friedel_fraction_full 0.844
_reflns_Friedel_fraction_max 0.842
_reflns_number_gt 1486
_reflns_number_total 2626
_reflns_threshold_expression 'I > 2\s(I)'
_cod_data_source_file d0ob01527j2.cif
_cod_data_source_block ic18165
_cod_depositor_comments 'Adding full bibliography for 7157710--7157712.cif.'
_cod_database_code 7157711
_shelx_shelxl_version_number 2018/3
_shelx_space_group_comment
; 
The symmetry employed for this shelxl refinement is uniquely defined 
by the following loop, which should always be used as a source of 
symmetry information in preference to the above space-group names. 
They are only intended as comments. 
;

loop_
_space_group_symop_operation_xyz
'x, y, z'
'-x+1/2, -y, z+1/2'
'-x, y+1/2, -z+1/2'
'x+1/2, -y+1/2, -z'

loop_
_atom_site_label
_atom_site_type_symbol
_atom_site_fract_x
_atom_site_fract_y
_atom_site_fract_z
_atom_site_U_iso_or_equiv
_atom_site_adp_type
_atom_site_occupancy
_atom_site_site_symmetry_order
_atom_site_calc_flag
_atom_site_refinement_flags_posn
_atom_site_refinement_flags_adp
_atom_site_refinement_flags_occupancy
_atom_site_disorder_assembly
_atom_site_disorder_group
O1 O 0.4446(8) 0.9394(7) 1.2079(2) 0.0628(16) Uani 1 1 d . . . . .
O2 O 1.0473(8) 0.4284(7) 1.0771(2) 0.0508(14) Uani 1 1 d . . . . .
O3 O 0.4687(7) 0.3800(6) 0.9542(2) 0.0514(14) Uani 1 1 d . . . . .
C1 C 0.4730(10) 0.5975(9) 1.1358(3) 0.0481(19) Uani 1 1 d . . . . .
H1A H 0.417325 0.663610 1.107785 0.058 Uiso 1 1 calc R U . . .
H1B H 0.409461 0.495615 1.134182 0.058 Uiso 1 1 calc R U . . .
C2 C 0.4359(11) 0.6707(9) 1.1902(3) 0.050(2) Uani 1 1 d . . . . .
H2A H 0.297355 0.685370 1.195032 0.060 Uiso 1 1 calc R U . . .
H2B H 0.481249 0.600095 1.218424 0.060 Uiso 1 1 calc R U . . .
C3 C 0.5350(12) 0.8240(9) 1.1957(3) 0.050(2) Uani 1 1 d . . . . .
C4 C 0.7474(11) 0.8295(9) 1.1834(3) 0.0479(19) Uani 1 1 d . . . . .
C5 C 0.7817(10) 0.7408(8) 1.1296(3) 0.0427(18) Uani 1 1 d . . . . .
H5A H 0.714793 0.804350 1.102211 0.051 Uiso 1 1 calc R U . . .
C6 C 0.9876(11) 0.7393(9) 1.1119(3) 0.0482(19) Uani 1 1 d . . . . .
H6A H 1.060828 0.667393 1.134644 0.058 Uiso 1 1 calc R U . . .
H6B H 1.042507 0.843716 1.116199 0.058 Uiso 1 1 calc R U . . .
C7 C 1.0047(11) 0.6894(8) 1.0541(3) 0.048(2) Uani 1 1 d . . . . .
H7A H 1.140099 0.690250 1.043234 0.058 Uiso 1 1 calc R U . . .
H7B H 0.934779 0.762709 1.031088 0.058 Uiso 1 1 calc R U . . .
C8 C 0.9228(11) 0.5267(8) 1.0471(3) 0.0448(18) Uani 1 1 d . . . . .
C9 C 0.7194(10) 0.5239(8) 1.0670(3) 0.0406(18) Uani 1 1 d . . . . .
C10 C 0.6877(9) 0.5767(8) 1.1252(3) 0.0401(17) Uani 1 1 d . . . . .
C11 C 0.5778(11) 0.4778(8) 1.0351(3) 0.0430(18) Uani 1 1 d . . . . .
H11A H 0.451774 0.478798 1.048743 0.052 Uiso 1 1 calc R U . . .
C12 C 0.6074(12) 0.4260(8) 0.9805(3) 0.0471(19) Uani 1 1 d . . . . .
C13 C 0.8014(10) 0.4307(8) 0.9585(3) 0.0435(18) Uani 1 1 d . . . . .
C14 C 0.9414(11) 0.4782(8) 0.9897(3) 0.0459(19) Uani 1 1 d . . . . .
H14A H 1.065077 0.482112 0.974553 0.055 Uiso 1 1 calc R U . . .
C17 C 0.8284(13) 0.3758(9) 0.9023(3) 0.055(2) Uani 1 1 d . . . . .
H17A H 0.704928 0.346784 0.887232 0.082 Uiso 1 1 calc R U . . .
H17B H 0.884574 0.458721 0.880977 0.082 Uiso 1 1 calc R U . . .
H17C H 0.913229 0.286069 0.902069 0.082 Uiso 1 1 calc R U . . .
C18 C 0.8505(12) 0.7622(10) 1.2325(3) 0.057(2) Uani 1 1 d . . . . .
H18A H 0.988154 0.763408 1.226336 0.086 Uiso 1 1 calc R U . . .
H18B H 0.820493 0.824782 1.263789 0.086 Uiso 1 1 calc R U . . .
H18C H 0.808210 0.655834 1.238349 0.086 Uiso 1 1 calc R U . . .
C19 C 0.8118(13) 0.9984(8) 1.1768(4) 0.060(2) Uani 1 1 d . . . . .
H19A H 0.948243 1.001304 1.168910 0.090 Uiso 1 1 calc R U . . .
H19B H 0.741114 1.046274 1.147571 0.090 Uiso 1 1 calc R U . . .
H19C H 0.786985 1.055165 1.209770 0.090 Uiso 1 1 calc R U . . .
C20 C 0.7680(11) 0.4532(9) 1.1631(3) 0.053(2) Uani 1 1 d . . . . .
H20A H 0.904341 0.439827 1.156397 0.079 Uiso 1 1 calc R U . . .
H20B H 0.748676 0.486127 1.199959 0.079 Uiso 1 1 calc R U . . .
H20C H 0.702120 0.355079 1.157093 0.079 Uiso 1 1 calc R U . . .
H2 H 1.002(12) 0.353(10) 1.072(3) 0.06(3) Uiso 1 1 d . . . . .

loop_
_atom_site_aniso_label
_atom_site_aniso_U_11
_atom_site_aniso_U_22
_atom_site_aniso_U_33
_atom_site_aniso_U_23
_atom_site_aniso_U_13
_atom_site_aniso_U_12
O1 0.059(4) 0.060(3) 0.069(4) -0.005(3) 0.002(3) 0.015(3)
O2 0.040(3) 0.040(3) 0.072(4) -0.002(3) -0.006(3) 0.006(3)
O3 0.047(3) 0.041(3) 0.066(4) -0.004(3) -0.004(3) 0.002(2)
C1 0.041(4) 0.047(4) 0.056(5) 0.002(4) 0.008(4) -0.009(4)
C2 0.035(4) 0.054(4) 0.061(5) -0.006(4) 0.008(4) -0.007(4)
C3 0.047(5) 0.051(4) 0.052(5) -0.005(4) 0.004(4) 0.007(4)
C4 0.045(4) 0.045(4) 0.054(5) -0.007(4) -0.005(4) -0.003(4)
C5 0.040(4) 0.033(4) 0.055(5) 0.005(4) 0.003(4) -0.003(3)
C6 0.045(4) 0.039(4) 0.060(5) -0.005(4) -0.001(4) -0.004(4)
C7 0.037(4) 0.047(4) 0.062(5) 0.000(4) 0.004(4) -0.008(3)
C8 0.041(4) 0.034(4) 0.059(5) 0.000(4) -0.001(4) 0.003(3)
C9 0.034(4) 0.031(4) 0.056(5) 0.005(3) 0.004(3) 0.002(3)
C10 0.028(3) 0.035(4) 0.057(5) -0.001(4) 0.006(3) 0.001(3)
C11 0.037(4) 0.036(4) 0.057(5) 0.000(3) -0.003(4) -0.005(3)
C12 0.051(5) 0.024(3) 0.066(5) 0.001(4) -0.005(4) -0.004(3)
C13 0.041(4) 0.028(3) 0.062(5) 0.005(4) 0.002(4) 0.003(3)
C14 0.038(4) 0.041(4) 0.059(5) -0.002(4) 0.003(4) -0.007(3)
C17 0.061(5) 0.043(4) 0.061(5) -0.004(4) 0.003(4) -0.004(4)
C18 0.044(5) 0.065(5) 0.062(5) -0.005(5) -0.008(4) 0.002(4)
C19 0.069(6) 0.039(4) 0.071(6) -0.012(4) 0.004(5) -0.011(4)
C20 0.058(5) 0.039(4) 0.062(5) 0.003(4) 0.002(4) 0.002(4)

loop_
_atom_type_symbol
_atom_type_description
_atom_type_scat_dispersion_real
_atom_type_scat_dispersion_imag
_atom_type_scat_source
C C 0.0181 0.0091 'International Tables Vol C Tables 4.2.6.8 and 6.1.1.4'
H H 0.0000 0.0000 'International Tables Vol C Tables 4.2.6.8 and 6.1.1.4'
O O 0.0492 0.0322 'International Tables Vol C Tables 4.2.6.8 and 6.1.1.4'

loop_
_geom_angle_atom_site_label_1
_geom_angle_atom_site_label_2
_geom_angle_atom_site_label_3
_geom_angle
_geom_angle_site_symmetry_1
_geom_angle_site_symmetry_3
_geom_angle_publ_flag
C2 C1 C10 111.7(6) . . ?
C3 C2 C1 111.6(6) . . ?
O1 C3 C2 120.2(7) . . ?
O1 C3 C4 122.3(8) . . ?
C2 C3 C4 117.5(7) . . ?
C3 C4 C19 109.8(7) . . ?
C3 C4 C18 106.5(7) . . ?
C19 C4 C18 107.8(7) . . ?
C3 C4 C5 108.0(6) . . ?
C19 C4 C5 109.1(7) . . ?
C18 C4 C5 115.5(6) . . ?
C6 C5 C10 111.9(6) . . ?
C6 C5 C4 113.8(6) . . ?
C10 C5 C4 116.0(6) . . ?
C5 C6 C7 111.0(6) . . ?
C6 C7 C8 109.9(6) . . ?
O2 C8 C14 106.7(6) . . ?
O2 C8 C9 113.0(6) . . ?
C14 C8 C9 113.2(6) . . ?
O2 C8 C7 104.8(6) . . ?
C14 C8 C7 109.5(6) . . ?
C9 C8 C7 109.3(6) . . ?
C11 C9 C8 120.5(7) . . ?
C11 C9 C10 123.2(6) . . ?
C8 C9 C10 116.4(6) . . ?
C20 C10 C1 109.3(6) . . ?
C20 C10 C9 109.1(6) . . ?
C1 C10 C9 109.8(6) . . ?
C20 C10 C5 115.5(6) . . ?
C1 C10 C5 107.0(6) . . ?
C9 C10 C5 105.9(6) . . ?
C9 C11 C12 123.4(7) . . ?
O3 C12 C11 119.1(7) . . ?
O3 C12 C13 122.4(7) . . ?
C11 C12 C13 118.5(7) . . ?
C14 C13 C12 118.3(7) . . ?
C14 C13 C17 124.2(7) . . ?
C12 C13 C17 117.5(7) . . ?
C13 C14 C8 126.1(7) . . ?

loop_
_geom_bond_atom_site_label_1
_geom_bond_atom_site_label_2
_geom_bond_distance
_geom_bond_site_symmetry_2
_geom_bond_publ_flag
O1 C3 1.225(9) . ?
O2 C8 1.437(9) . ?
O3 C12 1.243(9) . ?
C1 C2 1.531(10) . ?
C1 C10 1.544(9) . ?
C2 C3 1.507(11) . ?
C3 C4 1.526(11) . ?
C4 C19 1.541(10) . ?
C4 C18 1.546(11) . ?
C4 C5 1.575(10) . ?
C5 C6 1.515(10) . ?
C5 C10 1.572(9) . ?
C6 C7 1.524(10) . ?
C7 C8 1.533(9) . ?
C8 C14 1.509(10) . ?
C8 C9 1.516(10) . ?
C9 C11 1.340(10) . ?
C9 C10 1.549(10) . ?
C10 C20 1.542(10) . ?
C11 C12 1.462(10) . ?
C12 C13 1.473(10) . ?
C13 C14 1.325(10) . ?
C13 C17 1.504(10) . ?
